data_7025729
loop_
_publ_author_name
'Bruce, Michael I.'
'Humphrey, Paul A.'
'Zaitseva, Natasha N.'
'Nicholson, Brian K.'
'Skelton, Brian W.'
'White, Allan H.'

_publ_section_title
;
 Conversion of C[triple bond]C to CO in alkynyl-metal complexes: oxidation
 of carbon chains capped by carbon-tricobalt clusters.
;
_journal_issue 37
_journal_name_full 'Dalton transactions (Cambridge, England : 2003)'
_journal_page_first 8801
_journal_page_last 8811
_journal_paper_doi 10.1039/c002997c
_journal_volume 39
_journal_year 2010
_chemical_formula_moiety 'C70 H44 Co6 O16 P4, 2(C H2 Cl2)'
_chemical_formula_sum 'C72 H48 Cl4 Co6 O16 P4'
_chemical_formula_weight 1788.36
_chemical_name_systematic
;
?
;
_space_group_IT_number 14
_symmetry_cell_setting monoclinic
_symmetry_space_group_name_Hall '-P 2yn'
_symmetry_space_group_name_H-M 'P 1 21/n 1'
_atom_sites_solution_hydrogens geom
_atom_sites_solution_primary direct
_atom_sites_solution_secondary difmap
_audit_creation_date 2008-10-12T10:06:28-00:00
_audit_creation_method 'WinGX routine CIF_UPDATE'
_cell_angle_alpha 90
_cell_angle_beta 116.671(9)
_cell_angle_gamma 90
_cell_formula_units_Z 2
_cell_length_a 13.1351(11)
_cell_length_b 22.3563(9)
_cell_length_c 13.8275(9)
_cell_measurement_reflns_used 3587
_cell_measurement_temperature 100(2)
_cell_measurement_theta_max 32.2047
_cell_measurement_theta_min 3.3948
_cell_volume 3628.4(5)
_computing_cell_refinement
;
CrysAlis RED, Oxford Diffraction Ltd.,
Version 1.171.32.29 (release 10-06-2008 CrysAlis171 .NET)
(compiled Jun 10 2008,16:49:55)
;
_computing_data_collection
;
CrysAlis CCD, Oxford Diffraction Ltd.,
Version 1.171.32.29 (release 10-06-2008 CrysAlis171 .NET)
(compiled Jun 10 2008,16:49:55)
;
_computing_data_reduction
;
CrysAlis RED, Oxford Diffraction Ltd.,
Version 1.171.32.29 (release 10-06-2008 CrysAlis171 .NET)
(compiled Jun 10 2008,16:49:55)
;
_computing_structure_refinement 'SHELXL-97 (Sheldrick, 1997)'
_diffrn_ambient_temperature 100(2)
_diffrn_detector_area_resol_mean 10.4738
_diffrn_measured_fraction_theta_full 0.998
_diffrn_measured_fraction_theta_max 0.998
_diffrn_measurement_device_type
;
Oxford Diffraction Xcalibur diffractometer
;
_diffrn_measurement_method '\w scans'
_diffrn_orient_matrix_UB_11 -0.0135241138
_diffrn_orient_matrix_UB_12 0.0303362919
_diffrn_orient_matrix_UB_13 -0.0150471996
_diffrn_orient_matrix_UB_21 -0.0513765435
_diffrn_orient_matrix_UB_22 -0.0090326118
_diffrn_orient_matrix_UB_23 -0.0445145133
_diffrn_orient_matrix_UB_31 -0.028557292
_diffrn_orient_matrix_UB_32 0.0016870092
_diffrn_orient_matrix_UB_33 0.032879459
_diffrn_radiation_monochromator graphite
_diffrn_radiation_type MoK\a
_diffrn_radiation_wavelength 0.71073
_diffrn_reflns_av_R_equivalents 0.0742
_diffrn_reflns_av_unetI/netI 0.1066
_diffrn_reflns_limit_h_max 17
_diffrn_reflns_limit_h_min -17
_diffrn_reflns_limit_k_max 30
_diffrn_reflns_limit_k_min -30
_diffrn_reflns_limit_l_max 17
_diffrn_reflns_limit_l_min -18
_diffrn_reflns_number 37240
_diffrn_reflns_theta_full 29
_diffrn_reflns_theta_max 29
_diffrn_reflns_theta_min 3.26
_exptl_absorpt_coefficient_mu 1.642
_exptl_absorpt_correction_T_max 0.91
_exptl_absorpt_correction_T_min 0.828
_exptl_absorpt_correction_type multi-scan
_exptl_absorpt_process_details
;
CrysAlis RED, Oxford Diffraction Ltd.,
Version 1.171.32.29 (release 10-06-2008 CrysAlis171 .NET)
(compiled Jun 10 2008,16:49:55)
Empirical absorption correction using spherical harmonics,
implemented in SCALE3 ABSPACK scaling algorithm.
;
_exptl_crystal_colour dark_red
_exptl_crystal_density_diffrn 1.637
_exptl_crystal_density_method 'not measured'
_exptl_crystal_description prism
_exptl_crystal_F_000 1796
_exptl_crystal_size_max 0.16
_exptl_crystal_size_mid 0.12
_exptl_crystal_size_min 0.06
_refine_diff_density_max 1.646
_refine_diff_density_min -1.746
_refine_diff_density_rms 0.114
_refine_ls_extinction_method none
_refine_ls_goodness_of_fit_ref 0.908
_refine_ls_hydrogen_treatment constr
_refine_ls_matrix_type full
_refine_ls_number_parameters 455
_refine_ls_number_reflns 9628
_refine_ls_number_restraints 0
_refine_ls_restrained_S_all 0.908
_refine_ls_R_factor_all 0.0911
_refine_ls_R_factor_gt 0.0478
_refine_ls_shift/su_max 0.004
_refine_ls_shift/su_mean 0
_refine_ls_structure_factor_coef Fsqd
_refine_ls_weighting_details 'calc w=1/[\s^2^(Fo^2^)+(0.0599P)^2^+0.0000P] where P=(Fo^2^+2Fc^2^)/3'
_refine_ls_weighting_scheme calc
_refine_ls_wR_factor_gt 0.1109
_refine_ls_wR_factor_ref 0.1192
_reflns_number_gt 5783
_reflns_number_total 9628
_reflns_threshold_expression I>2sigma(I)
_cod_data_source_file c002997c.txt
_cod_data_source_block br1437
_cod_database_code 7025729

loop_
_symmetry_equiv_pos_as_xyz
'x, y, z'
'-x+1/2, y+1/2, -z+1/2'
'-x, -y, -z'
'x-1/2, -y-1/2, z-1/2'

loop_
_atom_site_label
_atom_site_type_symbol
_atom_site_fract_x
_atom_site_fract_y
_atom_site_fract_z
_atom_site_U_iso_or_equiv
_atom_site_adp_type
_atom_site_occupancy
_atom_site_symmetry_multiplicity
_atom_site_calc_flag
_atom_site_refinement_flags
_atom_site_disorder_assembly
_atom_site_disorder_group
Co1 Co 0.42020(4) 0.57571(2) 0.28572(4) 0.01420(12) Uani 1 1 d . . .
Co2 Co 0.55230(4) 0.63085(2) 0.23215(4) 0.01221(11) Uani 1 1 d . . .
Co3 Co 0.59051(4) 0.52547(2) 0.29329(4) 0.01559(12) Uani 1 1 d . . .
C11 C 0.4670(3) 0.58191(17) 0.4298(3) 0.0227(9) Uani 1 1 d . . .
O11 O 0.4981(3) 0.58274(13) 0.5210(2) 0.0358(7) Uani 1 1 d . . .
C12 C 0.3219(3) 0.51510(18) 0.2474(3) 0.0243(9) Uani 1 1 d . . .
O12 O 0.2597(3) 0.47614(13) 0.2184(3) 0.0353(7) Uani 1 1 d . . .
C21 C 0.6261(3) 0.66323(16) 0.3645(3) 0.0174(8) Uani 1 1 d . . .
O21 O 0.6703(2) 0.68191(12) 0.4503(2) 0.0259(6) Uani 1 1 d . . .
C22 C 0.6430(3) 0.63722(16) 0.1681(3) 0.0177(8) Uani 1 1 d . . .
O22 O 0.6996(2) 0.64125(13) 0.1252(2) 0.0294(7) Uani 1 1 d . . .
C31 C 0.6763(3) 0.52874(17) 0.4396(3) 0.0236(9) Uani 1 1 d . . .
O31 O 0.7291(3) 0.52994(14) 0.5312(2) 0.0382(8) Uani 1 1 d . . .
C32 C 0.5292(4) 0.45237(18) 0.2709(3) 0.0261(9) Uani 1 1 d . . .
O32 O 0.4840(3) 0.40789(13) 0.2499(3) 0.0416(8) Uani 1 1 d . . .
C33 C 0.7007(3) 0.51394(17) 0.2516(3) 0.0224(8) Uani 1 1 d . . .
O33 O 0.7712(2) 0.50614(13) 0.2274(2) 0.0313(7) Uani 1 1 d . . .
P1 P 0.28648(8) 0.64404(4) 0.22365(7) 0.0142(2) Uani 1 1 d . . .
C111 C 0.1433(3) 0.61371(16) 0.1731(3) 0.0172(8) Uani 1 1 d . . .
C112 C 0.0771(3) 0.60019(17) 0.0650(3) 0.0208(8) Uani 1 1 d . . .
H112 H 0.1031 0.6104 0.0132 0.025 Uiso 1 1 calc R . .
C113 C -0.0272(3) 0.57185(17) 0.0320(3) 0.0271(9) Uani 1 1 d . . .
H113 H -0.072 0.5628 -0.0424 0.033 Uiso 1 1 calc R . .
C114 C -0.0664(3) 0.55684(16) 0.1053(3) 0.0214(8) Uani 1 1 d . . .
H114 H -0.1382 0.5378 0.082 0.026 Uiso 1 1 calc R . .
C115 C -0.0008(3) 0.56954(19) 0.2128(3) 0.0312(10) Uani 1 1 d . . .
H115 H -0.0275 0.5591 0.264 0.037 Uiso 1 1 calc R . .
C116 C 0.1038(4) 0.5975(2) 0.2476(3) 0.0333(11) Uani 1 1 d . . .
H116 H 0.1487 0.6055 0.3223 0.04 Uiso 1 1 calc R . .
C121 C 0.2866(3) 0.70458(16) 0.3126(3) 0.0160(7) Uani 1 1 d . . .
C122 C 0.3873(3) 0.72095(16) 0.4019(3) 0.0195(8) Uani 1 1 d . . .
H122 H 0.4552 0.699 0.4191 0.023 Uiso 1 1 calc R . .
C123 C 0.3891(4) 0.76900(18) 0.4657(3) 0.0291(10) Uani 1 1 d . . .
H123 H 0.4583 0.7802 0.526 0.035 Uiso 1 1 calc R . .
C124 C 0.2907(4) 0.80052(19) 0.4419(4) 0.0307(10) Uani 1 1 d . . .
H124 H 0.2917 0.8333 0.4859 0.037 Uiso 1 1 calc R . .
C125 C 0.1920(4) 0.78467(19) 0.3553(4) 0.0345(11) Uani 1 1 d . . .
H125 H 0.1243 0.8065 0.3394 0.041 Uiso 1 1 calc R . .
C126 C 0.1888(3) 0.73696(18) 0.2896(3) 0.0268(9) Uani 1 1 d . . .
H126 H 0.1194 0.7266 0.2289 0.032 Uiso 1 1 calc R . .
C0 C 0.2887(3) 0.68317(16) 0.1080(3) 0.0164(8) Uani 1 1 d . . .
H0A H 0.2404 0.7194 0.0909 0.02 Uiso 1 1 calc R . .
H0B H 0.2579 0.6568 0.0437 0.02 Uiso 1 1 calc R . .
P2 P 0.43594(7) 0.70426(4) 0.14173(7) 0.01317(19) Uani 1 1 d . . .
C211 C 0.4218(3) 0.72472(17) 0.0076(3) 0.0171(8) Uani 1 1 d . . .
C212 C 0.4111(3) 0.67983(18) -0.0656(3) 0.0253(9) Uani 1 1 d . . .
H212 H 0.4171 0.6391 -0.0439 0.03 Uiso 1 1 calc R . .
C213 C 0.3916(4) 0.6938(2) -0.1702(3) 0.0302(10) Uani 1 1 d . . .
H213 H 0.3831 0.6625 -0.2198 0.036 Uiso 1 1 calc R . .
C214 C 0.3845(3) 0.7524(2) -0.2033(3) 0.0294(10) Uani 1 1 d . . .
H214 H 0.3711 0.7617 -0.2751 0.035 Uiso 1 1 calc R . .
C215 C 0.3972(4) 0.7971(2) -0.1308(4) 0.0367(11) Uani 1 1 d . . .
H215 H 0.3937 0.8377 -0.1523 0.044 Uiso 1 1 calc R . .
C216 C 0.4152(3) 0.78363(18) -0.0253(3) 0.0269(9) Uani 1 1 d . . .
H216 H 0.4229 0.815 0.0238 0.032 Uiso 1 1 calc R . .
C221 C 0.4634(3) 0.77700(15) 0.2081(3) 0.0154(7) Uani 1 1 d . . .
C222 C 0.5771(3) 0.79670(17) 0.2604(3) 0.0203(8) Uani 1 1 d . . .
H222 H 0.6371 0.7703 0.2686 0.024 Uiso 1 1 calc R . .
C223 C 0.6017(4) 0.85456(16) 0.2999(3) 0.0255(9) Uani 1 1 d . . .
H223 H 0.6786 0.8678 0.3346 0.031 Uiso 1 1 calc R . .
C224 C 0.5157(4) 0.89291(17) 0.2891(3) 0.0296(10) Uani 1 1 d . . .
H224 H 0.533 0.9328 0.3152 0.036 Uiso 1 1 calc R . .
C225 C 0.4039(4) 0.87346(18) 0.2401(3) 0.0277(9) Uani 1 1 d . . .
H225 H 0.3447 0.8998 0.2344 0.033 Uiso 1 1 calc R . .
C226 C 0.3773(3) 0.81577(17) 0.1991(3) 0.0215(8) Uani 1 1 d . . .
H226 H 0.3001 0.8029 0.165 0.026 Uiso 1 1 calc R . .
C1 C 0.4628(3) 0.56201(15) 0.1747(3) 0.0159(7) Uani 1 1 d . . .
C2 C 0.4007(3) 0.54153(15) 0.0619(3) 0.0169(8) Uani 1 1 d . . .
O2 O 0.2985(2) 0.54821(12) 0.0048(2) 0.0254(6) Uani 1 1 d . . .
C3 C 0.4717(3) 0.51216(15) 0.0182(3) 0.0166(8) Uani 1 1 d . . .
Cl1 Cl 0.92828(15) 0.42904(8) 0.48593(14) 0.0790(5) Uani 1 1 d . A 1
Cl2 Cl 0.73225(18) 0.35882(9) 0.45568(13) 0.0890(6) Uani 1 1 d . A 1
C01 C 0.8400(8) 0.3732(5) 0.4256(8) 0.131(3) Uiso 1 1 d . A 1
H01A H 0.8863 0.3363 0.4404 0.157 Uiso 1 1 calc R A 1
H01B H 0.8065 0.3804 0.3467 0.157 Uiso 1 1 calc R A 1

loop_
_atom_site_aniso_label
_atom_site_aniso_U_11
_atom_site_aniso_U_22
_atom_site_aniso_U_33
_atom_site_aniso_U_23
_atom_site_aniso_U_13
_atom_site_aniso_U_12
Co1 0.0169(3) 0.0138(2) 0.0154(3) -0.0018(2) 0.0104(2) -0.0015(2)
Co2 0.0123(2) 0.0127(2) 0.0120(2) -0.0015(2) 0.00582(19) -0.00153(19)
Co3 0.0192(3) 0.0142(2) 0.0155(3) 0.0001(2) 0.0097(2) 0.0018(2)
C11 0.024(2) 0.019(2) 0.028(2) 0.0026(18) 0.0146(18) 0.0016(16)
O11 0.0445(19) 0.0459(19) 0.0201(16) 0.0082(15) 0.0174(14) 0.0143(16)
C12 0.029(2) 0.024(2) 0.030(2) 0.0004(18) 0.0223(19) 0.0033(18)
O12 0.0406(18) 0.0234(15) 0.050(2) -0.0103(15) 0.0275(16) -0.0160(14)
C21 0.0151(19) 0.0181(18) 0.019(2) 0.0009(16) 0.0076(16) 0.0003(15)
O21 0.0268(16) 0.0291(15) 0.0171(14) -0.0059(13) 0.0057(12) -0.0013(12)
C22 0.0174(19) 0.0159(18) 0.0163(18) 0.0009(15) 0.0045(15) 0.0002(15)
O22 0.0312(17) 0.0370(17) 0.0309(16) 0.0027(13) 0.0235(14) 0.0008(13)
C31 0.026(2) 0.0199(19) 0.027(2) 0.0051(18) 0.0140(18) 0.0090(17)
O31 0.0395(19) 0.050(2) 0.0178(16) 0.0014(15) 0.0067(14) 0.0113(16)
C32 0.037(3) 0.022(2) 0.028(2) 0.0003(18) 0.022(2) 0.0028(19)
O32 0.060(2) 0.0197(16) 0.059(2) -0.0091(16) 0.0383(19) -0.0071(15)
C33 0.022(2) 0.026(2) 0.0181(19) 0.0022(17) 0.0084(17) 0.0042(17)
O33 0.0226(16) 0.0453(18) 0.0289(16) 0.0042(14) 0.0142(13) 0.0082(14)
P1 0.0133(5) 0.0169(5) 0.0133(5) -0.0029(4) 0.0068(4) -0.0027(4)
C111 0.0131(19) 0.0180(18) 0.0214(19) -0.0020(16) 0.0085(16) -0.0011(14)
C112 0.0138(19) 0.026(2) 0.020(2) 0.0040(17) 0.0055(16) -0.0042(16)
C113 0.019(2) 0.027(2) 0.023(2) 0.0009(18) -0.0014(17) -0.0057(17)
C114 0.0136(19) 0.0175(18) 0.032(2) -0.0034(17) 0.0087(17) -0.0044(15)
C115 0.031(2) 0.043(3) 0.031(2) -0.012(2) 0.024(2) -0.020(2)
C116 0.028(2) 0.052(3) 0.024(2) -0.012(2) 0.0159(19) -0.018(2)
C121 0.0183(19) 0.0156(17) 0.0173(18) -0.0026(15) 0.0108(16) -0.0003(15)
C122 0.020(2) 0.0206(19) 0.0192(19) -0.0014(16) 0.0094(16) 0.0004(16)
C123 0.029(2) 0.029(2) 0.026(2) -0.0134(19) 0.0088(19) -0.0060(18)
C124 0.035(3) 0.028(2) 0.038(3) -0.016(2) 0.024(2) -0.0065(19)
C125 0.024(2) 0.029(2) 0.054(3) -0.016(2) 0.021(2) 0.0044(18)
C126 0.019(2) 0.027(2) 0.034(2) -0.0076(19) 0.0112(19) -0.0033(17)
C0 0.0159(19) 0.0195(18) 0.0150(18) -0.0032(15) 0.0081(15) -0.0025(15)
P2 0.0122(5) 0.0140(4) 0.0130(4) -0.0006(4) 0.0054(4) -0.0014(4)
C211 0.0114(18) 0.026(2) 0.0157(18) 0.0029(16) 0.0073(15) -0.0010(15)
C212 0.031(2) 0.026(2) 0.022(2) 0.0017(18) 0.0145(18) 0.0073(18)
C213 0.034(2) 0.042(3) 0.019(2) -0.0015(19) 0.0165(19) 0.012(2)
C214 0.026(2) 0.045(3) 0.020(2) 0.008(2) 0.0133(18) 0.008(2)
C215 0.049(3) 0.034(3) 0.028(2) 0.011(2) 0.018(2) -0.002(2)
C216 0.034(2) 0.026(2) 0.021(2) 0.0035(18) 0.0129(19) -0.0009(18)
C221 0.021(2) 0.0129(17) 0.0117(17) 0.0009(14) 0.0063(15) -0.0017(14)
C222 0.020(2) 0.0189(19) 0.022(2) 0.0000(16) 0.0087(16) -0.0016(15)
C223 0.028(2) 0.018(2) 0.026(2) 0.0000(17) 0.0080(18) -0.0077(17)
C224 0.053(3) 0.0120(19) 0.023(2) -0.0045(17) 0.016(2) -0.0047(19)
C225 0.042(3) 0.021(2) 0.022(2) 0.0011(18) 0.0163(19) 0.0123(19)
C226 0.024(2) 0.023(2) 0.0169(19) 0.0005(16) 0.0086(17) 0.0029(16)
C1 0.020(2) 0.0141(17) 0.0163(18) 0.0010(15) 0.0104(16) 0.0002(14)
C2 0.019(2) 0.0146(18) 0.0196(19) -0.0028(15) 0.0112(16) -0.0041(15)
O2 0.0152(15) 0.0348(16) 0.0232(15) -0.0102(12) 0.0059(12) -0.0022(12)
C3 0.0148(19) 0.0172(19) 0.0135(18) -0.0032(15) 0.0027(14) -0.0046(14)
Cl1 0.0787(12) 0.0975(13) 0.0650(11) 0.0256(10) 0.0361(9) 0.0216(10)
Cl2 0.1254(16) 0.1056(15) 0.0473(9) -0.0152(9) 0.0487(10) -0.0420(12)

loop_
_atom_type_symbol
_atom_type_description
_atom_type_scat_dispersion_real
_atom_type_scat_dispersion_imag
_atom_type_scat_source
C C 0.0033 0.0016 'International Tables Vol C Tables 4.2.6.8 and 6.1.1.4'
H H 0 0 'International Tables Vol C Tables 4.2.6.8 and 6.1.1.4'
O O 0.0106 0.006 'International Tables Vol C Tables 4.2.6.8 and 6.1.1.4'
P P 0.1023 0.0942 'International Tables Vol C Tables 4.2.6.8 and 6.1.1.4'
Cl Cl 0.1484 0.1585 'International Tables Vol C Tables 4.2.6.8 and 6.1.1.4'
Co Co 0.3494 0.9721 'International Tables Vol C Tables 4.2.6.8 and 6.1.1.4'

loop_
_geom_angle_atom_site_label_1
_geom_angle_atom_site_label_2
_geom_angle_atom_site_label_3
_geom_angle
C12 Co1 C11 103.23(18)
C12 Co1 C1 94.28(16)
C11 Co1 C1 146.52(17)
C12 Co1 P1 93.87(13)
C11 Co1 P1 101.21(12)
C1 Co1 P1 105.88(11)
C12 Co1 Co3 100.89(12)
C11 Co1 Co3 97.77(12)
C1 Co1 Co3 50.43(11)
P1 Co1 Co3 152.57(4)
C12 Co1 Co2 142.67(12)
C11 Co1 Co2 110.58(12)
C1 Co1 Co2 48.48(11)
P1 Co1 Co2 94.66(3)
Co3 Co1 Co2 59.919(19)
C22 Co2 C21 107.42(16)
C22 Co2 C1 106.64(16)
C21 Co2 C1 135.17(16)
C22 Co2 P2 96.11(12)
C21 Co2 P2 101.38(12)
C1 Co2 P2 103.07(11)
C22 Co2 Co3 99.65(11)
C21 Co2 Co3 95.83(12)
C1 Co2 Co3 50.13(11)
P2 Co2 Co3 151.98(3)
C22 Co2 Co1 153.67(12)
C21 Co2 Co1 91.48(12)
C1 Co2 Co1 48.37(11)
P2 Co2 Co1 97.95(3)
Co3 Co2 Co1 59.370(19)
C32 Co3 C33 100.24(18)
C32 Co3 C31 103.59(18)
C33 Co3 C31 100.13(17)
C32 Co3 C1 95.04(17)
C33 Co3 C1 107.88(16)
C31 Co3 C1 142.85(16)
C32 Co3 Co1 94.58(13)
C33 Co3 Co1 153.76(12)
C31 Co3 Co1 97.24(12)
C1 Co3 Co1 48.85(11)
C32 Co3 Co2 143.56(14)
C33 Co3 Co2 95.50(12)
C31 Co3 Co2 105.69(12)
C1 Co3 Co2 48.68(10)
Co1 Co3 Co2 60.711(19)
O11 C11 Co1 176.4(4)
O12 C12 Co1 176.7(4)
O21 C21 Co2 176.7(3)
O22 C22 Co2 178.8(3)
O31 C31 Co3 178.9(4)
O32 C32 Co3 174.8(4)
O33 C33 Co3 178.6(4)
C111 P1 C121 102.91(16)
C111 P1 C0 105.14(16)
C121 P1 C0 103.75(17)
C111 P1 Co1 113.54(12)
C121 P1 Co1 119.61(12)
C0 P1 Co1 110.51(12)
C112 C111 C116 118.6(3)
C112 C111 P1 122.5(3)
C116 C111 P1 118.5(3)
C111 C112 C113 120.3(4)
C111 C112 H112 119.9
C113 C112 H112 119.9
C114 C113 C112 120.8(4)
C114 C113 H113 119.6
C112 C113 H113 119.6
C113 C114 C115 119.3(4)
C113 C114 H114 120.3
C115 C114 H114 120.3
C114 C115 C116 120.8(4)
C114 C115 H115 119.6
C116 C115 H115 119.6
C115 C116 C111 120.2(4)
C115 C116 H116 119.9
C111 C116 H116 119.9
C126 C121 C122 118.7(3)
C126 C121 P1 120.9(3)
C122 C121 P1 120.3(3)
C123 C122 C121 120.5(4)
C123 C122 H122 119.8
C121 C122 H122 119.8
C124 C123 C122 119.9(4)
C124 C123 H123 120
C122 C123 H123 120
C125 C124 C123 120.0(4)
C125 C124 H124 120
C123 C124 H124 120
C124 C125 C126 120.9(4)
C124 C125 H125 119.6
C126 C125 H125 119.6
C121 C126 C125 120.0(4)
C121 C126 H126 120
C125 C126 H126 120
P1 C0 P2 109.17(18)
P1 C0 H0A 109.8
P2 C0 H0A 109.8
P1 C0 H0B 109.8
P2 C0 H0B 109.8
H0A C0 H0B 108.3
C221 P2 C0 107.73(17)
C221 P2 C211 101.17(17)

loop_
_geom_bond_atom_site_label_1
_geom_bond_atom_site_label_2
_geom_bond_distance
_geom_bond_site_symmetry_2
Co1 C12 1.780(4) .
Co1 C11 1.807(4) .
Co1 C1 1.879(4) .
Co1 P1 2.1914(11) .
Co1 Co3 2.4631(7) .
Co1 Co2 2.4965(7) .
Co2 C22 1.781(4) .
Co2 C21 1.795(4) .
Co2 C1 1.883(4) .
Co2 P2 2.2084(10) .
Co2 Co3 2.4769(7) .
Co3 C32 1.786(4) .
Co3 C33 1.800(4) .
Co3 C31 1.822(4) .
Co3 C1 1.924(4) .
C11 O11 1.138(4) .
C12 O12 1.137(4) .
C21 O21 1.140(4) .
C22 O22 1.144(4) .
C31 O31 1.139(4) .
C32 O32 1.128(5) .
C33 O33 1.131(4) .
P1 C111 1.818(4) .
P1 C121 1.828(4) .
P1 C0 1.834(4) .
C111 C112 1.384(5) .
C111 C116 1.393(5) .
C112 C113 1.387(5) .
C112 H112 0.95 .
C113 C114 1.368(6) .
C113 H113 0.95 .
C114 C115 1.373(5) .
C114 H114 0.95 .
C115 C116 1.384(5) .
C115 H115 0.95 .
C116 H116 0.95 .
C121 C126 1.382(5) .
C121 C122 1.393(5) .
C122 C123 1.384(5) .
C122 H122 0.95 .
C123 C124 1.376(6) .
C123 H123 0.95 .
C124 C125 1.358(6) .
C124 H124 0.95 .
C125 C126 1.389(6) .
C125 H125 0.95 .
C126 H126 0.95 .
C0 P2 1.836(3) .
C0 H0A 0.99 .
C0 H0B 0.99 .
P2 C221 1.822(4) .
P2 C211 1.837(4) .
C211 C216 1.383(5) .
C211 C212 1.387(5) .
C212 C213 1.387(5) .
C212 H212 0.95 .
C213 C214 1.376(6) .
C213 H213 0.95 .
C214 C215 1.373(6) .
C214 H214 0.95 .
C215 C216 1.402(6) .
C215 H215 0.95 .
C216 H216 0.95 .
C221 C226 1.386(5) .
C221 C222 1.406(5) .
C222 C223 1.385(5) .
C222 H222 0.95 .
C223 C224 1.372(6) .
C223 H223 0.95 .
C224 C225 1.383(6) .
C224 H224 0.95 .
C225 C226 1.389(5) .
C225 H225 0.95 .
C226 H226 0.95 .
C1 C2 1.472(5) .
C2 O2 1.223(4) .
C2 C3 1.473(5) .
C3 C3 1.199(7) 3_665
Cl1 C01 1.653(9) .
Cl2 C01 1.675(9) .
C01 H01A 0.99 .
C01 H01B 0.99 .
